data_9000839
loop_
_publ_author_name
'Higgins, J. B.'
'Ribbe, P. H.'
'Nakajima, Y.'

_publ_section_title
;
 An ordering model for the commensurate antiphase structure of yoderite
 Disordered after heating to 800 C, at T = 20 C
 Note: the sample is from Mautia Hill, Tanzania
;
_journal_name_full 'American Mineralogist'
_journal_page_first 76
_journal_page_last 84
_journal_volume 67
_journal_year 1982
_chemical_formula_sum 'Al2.84 Fe0.16 Mg O10 Si2'
_chemical_name_mineral Yoderite
_space_group_IT_number 11
_symmetry_space_group_name_Hall '-P 2yb'
_symmetry_space_group_name_H-M 'P 1 21/m 1'
_cell_angle_alpha 90
_cell_angle_beta 104.9
_cell_angle_gamma 90
_cell_length_a 8.027
_cell_length_b 5.805
_cell_length_c 7.252
_cell_formula_units_Z 2
_cell_volume 326.557
_database_code_amcsd 0000856
_diffrn_ambient_temperature 293.15
_exptl_crystal_density_diffrn 3.316
_exptl_crystal_thermal_history 'after heating to 800 C'
_cod_original_formula_sum 'Si2 Al2.84 Mg Fe.16 O10'
_cod_database_code 9000839

loop_
_space_group_symop_operation_xyz
x,y,z
x,1/2-y,z
-x,1/2+y,-z
-x,-y,-z

loop_
_atom_site_label
_atom_site_fract_x
_atom_site_fract_y
_atom_site_fract_z
_atom_site_occupancy
_atom_site_U_iso_or_equiv
Si1 0.06340 0.25000 0.79870 1.00000 0.00494
Si2 0.33930 0.75000 0.80140 1.00000 0.00709
Al1 0.29480 0.00490 0.17800 0.75000 0.00735
Mg1 0.29480 0.00490 0.17800 0.25000 0.00735
Al2 0.38890 0.25000 0.62990 0.50000 0.00747
Mg2 0.38890 0.25000 0.62990 0.50000 0.00747
Al3 0.05590 0.25000 0.35430 0.84000 0.00595
Fe 0.05590 0.25000 0.35430 0.16000 0.00595
O1 0.05620 0.98040 0.21560 1.00000 0.00760
O2 0.45320 0.97640 0.77850 1.00000 0.01444
O3 0.14890 0.25000 0.61660 1.00000 0.01013
O4 0.22070 0.25000 0.99300 1.00000 0.00937
O5 0.29950 0.25000 0.36220 1.00000 0.00988
O6 0.16450 0.75000 0.62990 1.00000 0.00912
O7 0.28420 0.75000 0.00400 1.00000 0.01178
O8 0.36230 0.75000 0.36310 1.00000 0.01317

loop_
_cod_related_entry_id
_cod_related_entry_database
_cod_related_entry_code
1 AMCSD 0000856
